data_8100392
loop_
_publ_author_name
'Moubaraki, B.'
'Murray, K. S.'
'Tiekink, E. R. T.'

_publ_section_title
;
Crystal structure of di-\m~2~-benzoato-di-[tris(pyrazolyl)-methane-
aquamanganese(II)] benzoate, C~24~H~22~N~6~MnO~5~
;
_journal_issue 3
_journal_name_full 'Zeitschrift f\"ur Kristallographie - New Crystal Structures'
_journal_page_first 357
_journal_page_last 358
_journal_volume 218
_journal_year 2003
_chemical_formula_moiety 'C24 H22 N6 Mn O5 '
_chemical_formula_structural 'C24 H22 N6 Mn O5 '
_chemical_formula_sum 'C24 H22 Mn N6 O5'
_chemical_formula_weight 529.41
_space_group_IT_number 2
_symmetry_cell_setting triclinic
_symmetry_Int_Tables_number 2
_symmetry_space_group_name_Hall '-P 1'
_symmetry_space_group_name_H-M 'P -1'
_cell_angle_alpha 109.241(8)
_cell_angle_beta 102.835(8)
_cell_angle_gamma 71.273(8)
_cell_formula_units_Z 2
_cell_length_a 11.126(1)
_cell_length_b 12.953(1)
_cell_length_c 9.0895(9)
_cell_measurement_temperature 293
_cell_volume 1161.3(2)
_diffrn_ambient_temperature 293
_exptl_crystal_density_diffrn 1.514
_cod_original_formula_sum 'C24 H22 N6 Mn O5 '
_cod_database_code 8100392

loop_
_symmetry_equiv_pos_as_xyz
'  +x,  +y,  +z'
'  -x,  -y,  -z'

loop_
_atom_site_label
_atom_site_type_symbol
_atom_site_fract_x
_atom_site_fract_y
_atom_site_fract_z
_atom_site_U_iso_or_equiv
_atom_site_adp_type
_atom_site_occupancy
_atom_site_symmetry_multiplicity
_atom_site_calc_flag
_atom_site_refinement_flags
_atom_site_disorder_assembly
_atom_site_disorder_group
Mn Mn 0.30837(4) 0.53347(3) 0.38354(5) 0.03648(13) Uani 1 2 d . . .
O1 O 0.3868(2) 0.61460(18) 0.6024(2) 0.0525(5) Uani 1 2 d . . .
O2 O 0.58211(19) 0.63471(17) 0.6477(2) 0.0519(5) Uani 1 2 d . . .
O3 O 0.17574(18) 0.49819(17) 0.4881(2) 0.0513(5) Uani 1 2 d . . .
H2 H 0.1170 0.5536 0.5370 0.073 Uiso 1 2 d . . .
H3 H 0.1288 0.4418 0.4252 0.073 Uiso 1 2 d . . .
O4 O 0.0169(2) 0.36469(19) 0.3421(3) 0.0574(5) Uani 1 2 d . . .
O5 O -0.0481(2) 0.2316(2) 0.1523(3) 0.0714(7) Uani 1 2 d . . .
N11 N 0.1582(2) 0.69579(19) 0.3462(3) 0.0429(5) Uani 1 2 d . . .
N12 N 0.13459(19) 0.71714(18) 0.2060(3) 0.0383(5) Uani 1 2 d . . .
N21 N 0.2166(2) 0.46758(19) 0.1330(3) 0.0415(5) Uani 1 2 d . . .
N22 N 0.18154(19) 0.53186(18) 0.0333(2) 0.0385(5) Uani 1 2 d . . .
N31 N 0.4062(2) 0.5957(2) 0.2420(3) 0.0410(5) Uani 1 2 d . . .
N32 N 0.33739(19) 0.63374(18) 0.1195(2) 0.0375(5) Uani 1 2 d . . .
C1 C 0.2033(2) 0.6415(2) 0.0788(3) 0.0386(6) Uani 1 2 d . . .
H1 H 0.1720 0.6728 -0.0114 0.091(3) Uiso 1 2 calc R . .
C11 C 0.0800(3) 0.7821(3) 0.4324(3) 0.0493(7) Uani 1 2 d . . .
H11 H 0.0747 0.7908 0.5367 0.073(2) Uiso 1 2 calc R . .
C12 C 0.0069(3) 0.8582(2) 0.3501(4) 0.0514(7) Uani 1 2 d . . .
H12 H -0.0550 0.9253 0.3864 0.073(2) Uiso 1 2 calc R . .
C13 C 0.0444(3) 0.8147(2) 0.2053(4) 0.0468(7) Uani 1 2 d . . .
H13 H 0.0135 0.8464 0.1216 0.073(2) Uiso 1 2 calc R . .
C21 C 0.1887(3) 0.3721(3) 0.0501(4) 0.0484(7) Uani 1 2 d . . .
H21 H 0.2018 0.3106 0.0887 0.073(2) Uiso 1 2 calc R . .
C22 C 0.1375(3) 0.3750(3) -0.1016(4) 0.0530(7) Uani 1 2 d . . .
H22 H 0.1115 0.3172 -0.1824 0.073(2) Uiso 1 2 calc R . .
C23 C 0.1328(2) 0.4778(3) -0.1091(3) 0.0475(7) Uani 1 2 d . . .
H23 H 0.1017 0.5060 -0.1959 0.073(2) Uiso 1 2 calc R . .
C31 C 0.5218(3) 0.6041(3) 0.2469(3) 0.0476(7) Uani 1 2 d . . .
H31 H 0.5910 0.5839 0.3204 0.073(2) Uiso 1 2 calc R . .
C32 C 0.5270(3) 0.6467(3) 0.1283(4) 0.0559(8) Uani 1 2 d . . .
H32 H 0.5979 0.6601 0.1075 0.073(2) Uiso 1 2 calc R . .
C33 C 0.4081(3) 0.6649(3) 0.0495(4) 0.0499(7) Uani 1 2 d . . .
H33 H 0.3805 0.6936 -0.0372 0.073(2) Uiso 1 2 calc R . .
C41 C 0.4652(3) 0.6730(2) 0.6530(3) 0.0402(6) Uani 1 2 d . . .
C42 C 0.4154(3) 0.7960(2) 0.7270(3) 0.0431(6) Uani 1 2 d . . .
C43 C 0.4891(3) 0.8690(3) 0.7528(4) 0.0593(8) Uani 1 2 d . . .
H43 H 0.5719 0.8417 0.7263 0.073(2) Uiso 1 2 calc R . .
C44 C 0.4384(5) 0.9828(3) 0.8184(5) 0.0869(13) Uani 1 2 d . . .
H44 H 0.4867 1.0333 0.8343 0.073(2) Uiso 1 2 calc R . .
C45 C 0.3185(5) 1.0227(4) 0.8604(5) 0.0985(17) Uani 1 2 d . . .
H45 H 0.2854 1.1000 0.9055 0.073(2) Uiso 1 2 calc R . .
C46 C 0.2477(4) 0.9506(4) 0.8368(5) 0.0827(13) Uani 1 2 d . . .
H46 H 0.1661 0.9782 0.8668 0.073(2) Uiso 1 2 calc R . .
C47 C 0.2942(3) 0.8380(3) 0.7698(4) 0.0567(8) Uani 1 2 d . . .
H47 H 0.2438 0.7890 0.7526 0.073(2) Uiso 1 2 calc R . .
C51 C 0.0271(3) 0.2634(3) 0.2655(3) 0.0460(6) Uani 1 2 d . . .
C52 C 0.1358(3) 0.1755(3) 0.3195(3) 0.0469(6) Uani 1 2 d . . .
C53 C 0.2140(3) 0.2048(3) 0.4582(4) 0.0604(8) Uani 1 2 d . . .
H53 H 0.2020 0.2807 0.5153 0.073(2) Uiso 1 2 calc R . .
C54 C 0.3083(4) 0.1239(4) 0.5124(5) 0.0834(12) Uani 1 2 d . . .
H54 H 0.3600 0.1445 0.6067 0.073(2) Uiso 1 2 calc R . .
C55 C 0.3268(4) 0.0144(4) 0.4296(7) 0.0926(14) Uani 1 2 d . . .
H55 H 0.3915 -0.0408 0.4670 0.073(2) Uiso 1 2 calc R . .
C56 C 0.2520(4) -0.0168(3) 0.2916(6) 0.0902(14) Uani 1 2 d . . .
H56 H 0.2665 -0.0928 0.2340 0.073(2) Uiso 1 2 calc R . .
C57 C 0.1552(3) 0.0642(3) 0.2374(5) 0.0667(9) Uani 1 2 d . . .
H57 H 0.1028 0.0428 0.1442 0.073(2) Uiso 1 2 calc R . .

loop_
_atom_site_aniso_label
_atom_site_aniso_U_11
_atom_site_aniso_U_22
_atom_site_aniso_U_33
_atom_site_aniso_U_23
_atom_site_aniso_U_13
_atom_site_aniso_U_12
Mn 0.0353(2) 0.0359(2) 0.0389(2) 0.01306(16) 0.00338(15) -0.00888(15)
O1 0.0645(12) 0.0530(13) 0.0426(11) 0.0127(9) -0.0003(9) -0.0250(10)
O2 0.0498(11) 0.0403(11) 0.0606(13) 0.0151(9) 0.0087(9) -0.0033(9)
O3 0.0495(11) 0.0478(12) 0.0602(12) 0.0113(10) 0.0178(9) -0.0147(9)
O4 0.0515(11) 0.0495(13) 0.0701(14) 0.0146(11) 0.0135(10) -0.0105(10)
O5 0.0745(15) 0.0735(17) 0.0655(15) 0.0317(13) -0.0181(13) -0.0248(13)
N11 0.0418(11) 0.0437(13) 0.0422(12) 0.0144(10) 0.0075(9) -0.0061(9)
N12 0.0365(10) 0.0361(12) 0.0415(12) 0.0134(9) 0.0048(9) -0.0063(9)
N21 0.0452(12) 0.0389(12) 0.0420(12) 0.0119(10) 0.0018(10) -0.0153(10)
N22 0.0384(10) 0.0391(12) 0.0363(11) 0.0102(9) 0.0003(9) -0.0115(9)
N31 0.0366(10) 0.0501(13) 0.0401(12) 0.0190(10) 0.0014(9) -0.0126(9)
N32 0.0374(10) 0.0409(12) 0.0382(11) 0.0149(10) 0.0040(9) -0.0127(9)
C1 0.0382(12) 0.0373(14) 0.0412(14) 0.0142(11) 0.0021(10) -0.0100(10)
C11 0.0460(14) 0.0484(17) 0.0482(16) 0.0072(13) 0.0107(12) -0.0094(12)
C12 0.0482(15) 0.0356(15) 0.0611(19) 0.0062(14) 0.0072(13) -0.0063(12)
C13 0.0433(14) 0.0354(14) 0.0584(18) 0.0151(13) 0.0002(12) -0.0082(11)
C21 0.0513(15) 0.0435(16) 0.0539(17) 0.0076(14) 0.0105(13) -0.0213(13)
C22 0.0472(15) 0.0554(19) 0.0528(18) -0.0008(14) 0.0065(13) -0.0252(14)
C23 0.0385(13) 0.0578(19) 0.0417(15) 0.0090(13) 0.0003(11) -0.0153(12)
C31 0.0391(13) 0.0537(17) 0.0519(17) 0.0166(14) 0.0031(12) -0.0149(12)
C32 0.0471(15) 0.065(2) 0.069(2) 0.0251(17) 0.0112(14) -0.0231(14)
C33 0.0522(15) 0.0532(18) 0.0550(17) 0.0241(14) 0.0119(13) -0.0159(13)
C41 0.0475(14) 0.0413(15) 0.0317(13) 0.0157(11) -0.0006(11) -0.0102(12)
C42 0.0473(14) 0.0391(15) 0.0360(14) 0.0136(12) 0.0000(11) -0.0031(11)
C43 0.0658(19) 0.0471(18) 0.062(2) 0.0174(15) 0.0013(16) -0.0137(15)
C44 0.114(3) 0.043(2) 0.089(3) 0.016(2) -0.012(3) -0.022(2)
C45 0.121(4) 0.046(2) 0.079(3) 0.001(2) 0.002(3) 0.020(2)
C46 0.076(2) 0.073(3) 0.068(2) 0.017(2) 0.0138(19) 0.022(2)
C47 0.0524(16) 0.0600(19) 0.0478(17) 0.0206(15) 0.0032(13) 0.0015(14)
C51 0.0474(14) 0.0555(18) 0.0430(15) 0.0200(14) 0.0076(12) -0.0168(13)
C52 0.0417(13) 0.0522(17) 0.0524(16) 0.0207(14) 0.0080(12) -0.0127(12)
C53 0.0574(18) 0.063(2) 0.061(2) 0.0212(17) -0.0004(15) -0.0185(15)
C54 0.070(2) 0.087(3) 0.091(3) 0.043(3) -0.021(2) -0.021(2)
C55 0.057(2) 0.088(3) 0.144(4) 0.068(3) -0.010(2) -0.013(2)
C56 0.079(3) 0.044(2) 0.144(4) 0.027(2) 0.014(3) -0.0101(19)
C57 0.0616(19) 0.053(2) 0.080(2) 0.0100(18) 0.0109(17) -0.0163(16)

loop_
_geom_bond_atom_site_label_1
_geom_bond_atom_site_label_2
_geom_bond_distance
_geom_bond_site_symmetry_2
_geom_bond_publ_flag
Mn O1 2.065(2) . ?
Mn O2 2.0862(19) 2_666 ?
Mn O3 2.1521(19) . ?
Mn N21 2.281(2) . ?
Mn N11 2.300(2) . ?
Mn N31 2.315(2) . ?
O1 C41 1.250(3) . ?
O2 C41 1.240(3) . ?
O2 Mn 2.0862(19) 2_666 ?
O4 C51 1.247(4) . ?
O5 C51 1.220(4) . ?
N11 C11 1.312(3) . ?
N11 N12 1.344(3) . ?
N12 C13 1.339(3) . ?
N12 C1 1.430(3) . ?
N21 C21 1.313(4) . ?
N21 N22 1.341(3) . ?
N22 C23 1.340(3) . ?
N22 C1 1.426(3) . ?
N31 C31 1.315(3) . ?
N31 N32 1.345(3) . ?
N32 C33 1.335(3) . ?
N32 C1 1.434(3) . ?
C11 C12 1.376(4) . ?
C12 C13 1.352(4) . ?
C21 C22 1.378(4) . ?
C22 C23 1.339(4) . ?
C31 C32 1.382(4) . ?
C32 C33 1.345(4) . ?
C41 C42 1.480(4) . ?
C42 C43 1.374(4) . ?
C42 C47 1.374(4) . ?
C43 C44 1.373(5) . ?
C44 C45 1.359(7) . ?
C45 C46 1.343(7) . ?
C46 C47 1.355(5) . ?
C51 C52 1.490(4) . ?
C52 C57 1.359(5) . ?
C52 C53 1.378(4) . ?
C53 C54 1.359(5) . ?
C54 C55 1.342(6) . ?
C55 C56 1.359(7) . ?
C56 C57 1.372(5) . ?
